data_4075882
loop_
_publ_author_name
'Ison, Elon A.'
'Ortiz, Carlos O.'
'Abboud, Khalil'
'Boncella, James M.'

_publ_section_title
;
 Synthesis and Reactivity of Molybdenum(IV) Complexes with Alkyl and Aryl
 Isocyanides
;
_journal_issue 26
_journal_name_full Organometallics
_journal_page_first 6310
_journal_paper_doi 10.1021/om0502436
_journal_volume 24
_journal_year 2005
_chemical_formula_sum 'C39.5 H49 Mo N5 Si2'
_chemical_formula_weight 745.96
_chemical_name_systematic
; 
 ? 
;
_space_group_IT_number 2
_symmetry_cell_setting triclinic
_symmetry_space_group_name_Hall '-P 1'
_symmetry_space_group_name_H-M 'P -1'
_atom_sites_solution_hydrogens geom
_atom_sites_solution_primary direct
_atom_sites_solution_secondary difmap
_audit_creation_method SHELXL-97
_cell_angle_alpha 102.802(2)
_cell_angle_beta 93.928(2)
_cell_angle_gamma 94.868(2)
_cell_formula_units_Z 2
_cell_length_a 11.5484(9)
_cell_length_b 11.8609(9)
_cell_length_c 14.8731(12)
_cell_measurement_reflns_used 136
_cell_measurement_temperature 173(2)
_cell_measurement_theta_max 28.0
_cell_measurement_theta_min 2.0
_cell_volume 1971.4(3)
_computing_cell_refinement 'Bruker SMART & SAINT (Bruker 1998)'
_computing_data_collection 'Bruker SMART (Bruker 1998)'
_computing_data_reduction 'Bruker SHELXTL (Bruker 2000)'
_computing_molecular_graphics 'Bruker SHELXTL'
_computing_publication_material 'Bruker SHELXTL'
_computing_structure_refinement 'Bruker SHELXTL'
_computing_structure_solution 'Bruker SHELXTL'
_diffrn_ambient_temperature 173(2)
_diffrn_measured_fraction_theta_full 0.951
_diffrn_measured_fraction_theta_max 0.951
_diffrn_measurement_device_type 'SMART CCD area detector'
_diffrn_measurement_method '\w scans'
_diffrn_radiation_monochromator graphite
_diffrn_radiation_source 'normal-focus sealed tube'
_diffrn_radiation_type MoK\a
_diffrn_radiation_wavelength 0.71073
_diffrn_reflns_av_R_equivalents 0.0441
_diffrn_reflns_av_sigmaI/netI 0.0744
_diffrn_reflns_limit_h_max 11
_diffrn_reflns_limit_h_min -14
_diffrn_reflns_limit_k_max 13
_diffrn_reflns_limit_k_min -15
_diffrn_reflns_limit_l_max 19
_diffrn_reflns_limit_l_min -19
_diffrn_reflns_number 12375
_diffrn_reflns_theta_full 27.50
_diffrn_reflns_theta_max 27.50
_diffrn_reflns_theta_min 1.41
_diffrn_standards_decay_% none
_diffrn_standards_number 0
_exptl_absorpt_coefficient_mu 0.426
_exptl_absorpt_correction_T_max 0.9542
_exptl_absorpt_correction_T_min 0.9004
_exptl_absorpt_correction_type integration
_exptl_absorpt_process_details 'based on measured indexed crystal faces, SHELXTL (Bruker 1998)'
_exptl_crystal_colour red
_exptl_crystal_density_diffrn 1.257
_exptl_crystal_density_meas 0
_exptl_crystal_density_method 'not measured'
_exptl_crystal_description plates
_exptl_crystal_F_000 782
_exptl_crystal_size_max 0.27
_exptl_crystal_size_mid 0.26
_exptl_crystal_size_min 0.11
_refine_diff_density_max 0.615
_refine_diff_density_min -0.644
_refine_diff_density_rms 0.062
_refine_ls_extinction_method none
_refine_ls_goodness_of_fit_ref 0.915
_refine_ls_hydrogen_treatment constr
_refine_ls_matrix_type full
_refine_ls_number_parameters 444
_refine_ls_number_reflns 8614
_refine_ls_number_restraints 0
_refine_ls_restrained_S_all 0.915
_refine_ls_R_factor_all 0.0520
_refine_ls_R_factor_gt 0.0349
_refine_ls_shift/su_max 0.003
_refine_ls_shift/su_mean 0.000
_refine_ls_structure_factor_coef Fsqd
_refine_ls_weighting_details 'calc w=1/[\s^2^(Fo^2^)+(0.0345P)^2^] where P=(Fo^2^+2Fc^2^)/3'
_refine_ls_weighting_scheme calc
_refine_ls_wR_factor_gt 0.0758
_refine_ls_wR_factor_ref 0.0788
_reflns_number_gt 6271
_reflns_number_total 8614
_reflns_threshold_expression I>2\s(I)
_cod_data_source_file om0502436si20050331_045034.cif
_cod_data_source_block compound_2b
_cod_depositor_comments
;
The following automatic conversions were performed:

'_symmetry_cell_setting' value 'Triclinic' changed to 'triclinic'
according to /home/saulius/struct/CIF-dictionaries/cif_core.dic
dictionary named 'cif_core.dic' version 2.4.1 from 2010-06-29.

Automatic conversion script
Id: cif_fix_values 1715 2011-07-08 13:25:40Z adriana 
;
_cod_original_sg_symbol_H-M P-1
_cod_original_formula_sum 'C39.50 H49 Mo N5 Si2'
_cod_database_code 4075882

loop_
_symmetry_equiv_pos_as_xyz
'x, y, z'
'-x, -y, -z'

loop_
_atom_site_label
_atom_site_type_symbol
_atom_site_fract_x
_atom_site_fract_y
_atom_site_fract_z
_atom_site_U_iso_or_equiv
_atom_site_adp_type
_atom_site_occupancy
_atom_site_symmetry_multiplicity
_atom_site_calc_flag
_atom_site_refinement_flags
_atom_site_disorder_assembly
_atom_site_disorder_group
Mo Mo 0.644364(18) 1.634469(17) 0.744488(14) 0.02500(7) Uani 1 1 d . . .
Si1 Si 0.83243(6) 1.46523(6) 0.81843(4) 0.03051(16) Uani 1 1 d . . .
Si2 Si 0.67074(6) 1.92828(6) 0.79376(5) 0.02926(16) Uani 1 1 d . . .
N1 N 0.67434(16) 1.60949(16) 0.62865(12) 0.0273(4) Uani 1 1 d . . .
N2 N 0.77075(16) 1.59765(15) 0.83565(12) 0.0258(4) Uani 1 1 d . . .
N3 N 0.70884(15) 1.79994(15) 0.82258(12) 0.0252(4) Uani 1 1 d . . .
N4 N 0.50910(18) 1.38371(17) 0.74653(14) 0.0359(5) Uani 1 1 d . . .
N5 N 0.38559(18) 1.72204(17) 0.73548(13) 0.0319(5) Uani 1 1 d . . .
C1 C 0.7309(2) 1.59656(19) 0.54784(15) 0.0276(5) Uani 1 1 d . . .
C2 C 0.6684(2) 1.5638(2) 0.46107(16) 0.0352(6) Uani 1 1 d . . .
H2A H 0.5857 1.5503 0.4561 0.042 Uiso 1 1 calc R . .
C3 C 0.7277(3) 1.5508(2) 0.38199(18) 0.0463(7) Uani 1 1 d . . .
H3A H 0.6854 1.5287 0.3227 0.056 Uiso 1 1 calc R . .
C4 C 0.8468(3) 1.5697(3) 0.3890(2) 0.0558(8) Uani 1 1 d . . .
H4A H 0.8868 1.5609 0.3345 0.067 Uiso 1 1 calc R . .
C5 C 0.9085(3) 1.6011(3) 0.4736(2) 0.0655(10) Uani 1 1 d . . .
H5A H 0.9912 1.6137 0.4776 0.079 Uiso 1 1 calc R . .
C6 C 0.8518(2) 1.6149(3) 0.55359(19) 0.0498(8) Uani 1 1 d . . .
H6A H 0.8955 1.6368 0.6124 0.060 Uiso 1 1 calc R . .
C7 C 0.82252(19) 1.69379(19) 0.90591(15) 0.0250(5) Uani 1 1 d . . .
C8 C 0.79009(18) 1.80220(19) 0.89752(14) 0.0239(5) Uani 1 1 d . . .
C9 C 0.8366(2) 1.9003(2) 0.96533(15) 0.0291(5) Uani 1 1 d . . .
H9A H 0.8157 1.9747 0.9607 0.035 Uiso 1 1 calc R . .
C10 C 0.9125(2) 1.8912(2) 1.03898(16) 0.0310(5) Uani 1 1 d . . .
H10A H 0.9450 1.9593 1.0831 0.037 Uiso 1 1 calc R . .
C11 C 0.9410(2) 1.7839(2) 1.04845(16) 0.0325(6) Uani 1 1 d . . .
H11A H 0.9917 1.7773 1.0997 0.039 Uiso 1 1 calc R . .
C12 C 0.8951(2) 1.6855(2) 0.98263(16) 0.0305(5) Uani 1 1 d . . .
H12A H 0.9133 1.6112 0.9898 0.037 Uiso 1 1 calc R . .
C13 C 0.9958(2) 1.4883(2) 0.83528(17) 0.0414(6) Uani 1 1 d . . .
H13A H 1.0242 1.5452 0.8010 0.062 Uiso 1 1 calc R . .
H13B H 1.0279 1.4144 0.8123 0.062 Uiso 1 1 calc R . .
H13C H 1.0208 1.5172 0.9013 0.062 Uiso 1 1 calc R . .
C14 C 0.8032(2) 1.3781(2) 0.69598(18) 0.0480(7) Uani 1 1 d . . .
H14A H 0.7189 1.3581 0.6811 0.072 Uiso 1 1 calc R . .
H14B H 0.8420 1.3068 0.6891 0.072 Uiso 1 1 calc R . .
H14C H 0.8333 1.4241 0.6538 0.072 Uiso 1 1 calc R . .
C15 C 0.7757(2) 1.3767(2) 0.89849(19) 0.0445(7) Uani 1 1 d . . .
H15A H 0.7831 1.4247 0.9618 0.067 Uiso 1 1 calc R . .
H15B H 0.8209 1.3100 0.8963 0.067 Uiso 1 1 calc R . .
H15C H 0.6934 1.3490 0.8794 0.067 Uiso 1 1 calc R . .
C16 C 0.7988(2) 2.0399(2) 0.80320(18) 0.0422(7) Uani 1 1 d . . .
H16A H 0.8176 2.0807 0.8682 0.063 Uiso 1 1 calc R . .
H16B H 0.7796 2.0959 0.7664 0.063 Uiso 1 1 calc R . .
H16C H 0.8663 2.0015 0.7800 0.063 Uiso 1 1 calc R . .
C17 C 0.6146(2) 1.9016(2) 0.66908(16) 0.0403(6) Uani 1 1 d . . .
H17A H 0.6711 1.8621 0.6303 0.060 Uiso 1 1 calc R . .
H17B H 0.6035 1.9759 0.6530 0.060 Uiso 1 1 calc R . .
H17C H 0.5400 1.8527 0.6586 0.060 Uiso 1 1 calc R . .
C18 C 0.5617(2) 1.9945(2) 0.87012(19) 0.0484(7) Uani 1 1 d . . .
H18A H 0.4877 1.9444 0.8566 0.073 Uiso 1 1 calc R . .
H18B H 0.5494 2.0712 0.8590 0.073 Uiso 1 1 calc R . .
H18C H 0.5905 2.0028 0.9350 0.073 Uiso 1 1 calc R . .
C19 C 0.5577(2) 1.4727(2) 0.74480(16) 0.0338(6) Uani 1 1 d . . .
C20 C 0.4412(2) 1.2835(2) 0.75456(17) 0.0336(6) Uani 1 1 d . . .
C21 C 0.3890(2) 1.2864(2) 0.83673(19) 0.0418(7) Uani 1 1 d . . .
C22 C 0.3219(2) 1.1869(3) 0.8443(2) 0.0530(8) Uani 1 1 d . . .
H22A H 0.2870 1.1852 0.9000 0.064 Uiso 1 1 calc R . .
C23 C 0.3054(2) 1.0904(2) 0.7717(2) 0.0553(8) Uani 1 1 d . . .
H23A H 0.2581 1.0232 0.7774 0.066 Uiso 1 1 calc R . .
C24 C 0.3572(2) 1.0908(2) 0.6913(2) 0.0486(7) Uani 1 1 d . . .
H24A H 0.3442 1.0236 0.6419 0.058 Uiso 1 1 calc R . .
C25 C 0.4276(2) 1.1862(2) 0.67993(18) 0.0379(6) Uani 1 1 d . . .
C26 C 0.4790(2) 1.6920(2) 0.73789(15) 0.0289(5) Uani 1 1 d . . .
C27 C 0.2724(2) 1.75556(19) 0.73666(16) 0.0291(5) Uani 1 1 d . . .
C28 C 0.2211(2) 1.7691(2) 0.82069(18) 0.0389(6) Uani 1 1 d . . .
C29 C 0.1079(3) 1.8007(2) 0.8200(2) 0.0523(8) Uani 1 1 d . . .
H29A H 0.0693 1.8099 0.8752 0.063 Uiso 1 1 calc R . .
C30 C 0.0509(3) 1.8188(3) 0.7413(3) 0.0611(9) Uani 1 1 d . . .
H30A H -0.0265 1.8401 0.7428 0.073 Uiso 1 1 calc R . .
C31 C 0.1040(2) 1.8065(2) 0.6604(2) 0.0514(8) Uani 1 1 d . . .
H31A H 0.0634 1.8211 0.6071 0.062 Uiso 1 1 calc R . .
C32 C 0.2166(2) 1.7731(2) 0.65535(17) 0.0359(6) Uani 1 1 d . . .
C33 C 0.4069(3) 1.3921(3) 0.9151(2) 0.0684(10) Uani 1 1 d . . .
H33A H 0.3738 1.3737 0.9698 0.103 Uiso 1 1 calc R . .
H33B H 0.3679 1.4551 0.8973 0.103 Uiso 1 1 calc R . .
H33C H 0.4905 1.4165 0.9295 0.103 Uiso 1 1 calc R . .
C34 C 0.4859(3) 1.1865(2) 0.59275(19) 0.0586(8) Uani 1 1 d . . .
H34A H 0.4622 1.1131 0.5476 0.088 Uiso 1 1 calc R . .
H34B H 0.5708 1.1953 0.6068 0.088 Uiso 1 1 calc R . .
H34C H 0.4628 1.2513 0.5670 0.088 Uiso 1 1 calc R . .
C35 C 0.2850(3) 1.7488(3) 0.90516(19) 0.0628(9) Uani 1 1 d . . .
H35A H 0.2362 1.7641 0.9570 0.094 Uiso 1 1 calc R . .
H35B H 0.3575 1.8010 0.9203 0.094 Uiso 1 1 calc R . .
H35C H 0.3033 1.6680 0.8938 0.094 Uiso 1 1 calc R . .
C36 C 0.2736(3) 1.7553(2) 0.56674(17) 0.0488(7) Uani 1 1 d . . .
H36A H 0.3517 1.7979 0.5778 0.073 Uiso 1 1 calc R . .
H36B H 0.2265 1.7842 0.5210 0.073 Uiso 1 1 calc R . .
H36C H 0.2800 1.6723 0.5434 0.073 Uiso 1 1 calc R . .
C37 C 0.9795(4) 1.9187(4) 0.4183(3) 0.0846(12) Uani 1 1 d . . .
H37A H 0.9665 1.8630 0.3609 0.101 Uiso 0.50 1 calc PR A 1
C38 C 0.8949(4) 1.9295(4) 0.4789(3) 0.0937(14) Uani 1 1 d . . .
H38A H 0.8233 1.8810 0.4648 0.112 Uiso 1 1 calc R . .
C39 C 1.0843(4) 1.9893(5) 0.4409(3) 0.0926(13) Uani 1 1 d . . .
H39A H 1.1429 1.9802 0.3988 0.111 Uiso 1 1 calc R . .
C40 C 0.9534(6) 1.8431(6) 0.3351(5) 0.076(2) Uani 0.50 1 d P B 2
H40A H 1.0184 1.7960 0.3209 0.113 Uiso 0.50 1 calc PR B 2
H40B H 0.9401 1.8864 0.2870 0.113 Uiso 0.50 1 calc PR B 2
H40C H 0.8827 1.7921 0.3372 0.113 Uiso 0.50 1 calc PR B 2

loop_
_atom_site_aniso_label
_atom_site_aniso_U_11
_atom_site_aniso_U_22
_atom_site_aniso_U_33
_atom_site_aniso_U_23
_atom_site_aniso_U_13
_atom_site_aniso_U_12
Mo 0.02777(12) 0.02089(11) 0.02481(11) 0.00266(8) 0.00275(8) 0.00034(8)
Si1 0.0386(4) 0.0242(4) 0.0301(4) 0.0063(3) 0.0077(3) 0.0077(3)
Si2 0.0325(4) 0.0222(3) 0.0324(4) 0.0054(3) -0.0003(3) 0.0036(3)
N1 0.0308(11) 0.0225(10) 0.0279(11) 0.0050(8) 0.0032(8) 0.0011(8)
N2 0.0331(11) 0.0175(10) 0.0257(10) 0.0019(8) 0.0042(8) 0.0040(8)
N3 0.0265(10) 0.0213(10) 0.0273(10) 0.0050(8) 0.0001(8) 0.0024(8)
N4 0.0430(13) 0.0268(12) 0.0349(12) 0.0045(9) 0.0032(10) -0.0058(10)
N5 0.0299(12) 0.0342(12) 0.0286(11) 0.0024(9) 0.0015(9) 0.0004(10)
C1 0.0316(13) 0.0232(12) 0.0272(13) 0.0044(10) 0.0049(10) 0.0012(10)
C2 0.0370(15) 0.0347(14) 0.0319(14) 0.0057(11) 0.0000(11) -0.0006(12)
C3 0.065(2) 0.0420(16) 0.0286(14) 0.0038(12) 0.0033(13) -0.0029(14)
C4 0.065(2) 0.062(2) 0.0404(17) 0.0065(15) 0.0278(16) 0.0016(17)
C5 0.0378(17) 0.099(3) 0.058(2) 0.0140(19) 0.0165(16) -0.0039(18)
C6 0.0362(16) 0.070(2) 0.0381(16) 0.0058(14) 0.0025(12) -0.0082(14)
C7 0.0243(12) 0.0240(12) 0.0253(12) 0.0024(9) 0.0048(9) 0.0011(10)
C8 0.0240(12) 0.0235(12) 0.0241(12) 0.0051(9) 0.0048(9) 0.0012(9)
C9 0.0309(13) 0.0239(12) 0.0321(13) 0.0052(10) 0.0041(10) 0.0019(10)
C10 0.0314(14) 0.0296(13) 0.0286(13) 0.0029(10) -0.0003(10) -0.0036(11)
C11 0.0266(13) 0.0401(15) 0.0293(13) 0.0077(11) -0.0019(10) -0.0012(11)
C12 0.0324(14) 0.0287(13) 0.0320(13) 0.0079(11) 0.0043(10) 0.0074(11)
C13 0.0452(17) 0.0420(16) 0.0390(15) 0.0087(12) 0.0099(12) 0.0135(13)
C14 0.0551(18) 0.0394(16) 0.0456(17) -0.0034(13) 0.0067(14) 0.0170(14)
C15 0.0546(18) 0.0325(15) 0.0527(17) 0.0168(13) 0.0182(14) 0.0110(13)
C16 0.0472(17) 0.0295(14) 0.0498(17) 0.0140(13) -0.0042(13) -0.0035(12)
C17 0.0493(17) 0.0326(15) 0.0389(15) 0.0121(12) -0.0044(12) 0.0000(12)
C18 0.0496(18) 0.0446(17) 0.0506(17) 0.0041(14) 0.0054(14) 0.0194(14)
C19 0.0359(15) 0.0319(14) 0.0314(13) 0.0032(11) 0.0033(11) 0.0010(12)
C20 0.0325(14) 0.0213(13) 0.0450(15) 0.0071(11) -0.0009(11) -0.0027(10)
C21 0.0376(15) 0.0299(14) 0.0555(18) 0.0026(13) 0.0153(13) 0.0002(12)
C22 0.0408(17) 0.0457(18) 0.076(2) 0.0185(16) 0.0223(15) 0.0004(14)
C23 0.0409(17) 0.0337(17) 0.091(3) 0.0196(16) 0.0046(17) -0.0094(13)
C24 0.0460(17) 0.0241(14) 0.067(2) -0.0003(13) -0.0114(15) -0.0027(12)
C25 0.0416(16) 0.0260(14) 0.0418(15) 0.0019(11) -0.0051(12) 0.0022(12)
C26 0.0338(15) 0.0240(12) 0.0252(12) 0.0015(10) -0.0006(10) -0.0047(11)
C27 0.0273(13) 0.0196(12) 0.0379(14) 0.0021(10) 0.0041(11) -0.0004(10)
C28 0.0436(16) 0.0262(14) 0.0462(16) 0.0050(12) 0.0165(13) -0.0014(12)
C29 0.0498(19) 0.0326(16) 0.072(2) 0.0010(15) 0.0314(17) 0.0003(14)
C30 0.0308(17) 0.0398(18) 0.107(3) 0.0002(18) 0.0129(18) 0.0102(14)
C31 0.0392(17) 0.0380(17) 0.070(2) 0.0013(15) -0.0116(15) 0.0081(13)
C32 0.0351(15) 0.0245(13) 0.0428(15) 0.0000(11) -0.0028(12) -0.0016(11)
C33 0.079(2) 0.052(2) 0.064(2) -0.0109(17) 0.0335(18) -0.0074(18)
C34 0.091(2) 0.0372(17) 0.0426(17) -0.0006(14) 0.0023(16) 0.0061(16)
C35 0.096(3) 0.055(2) 0.0428(18) 0.0158(15) 0.0272(17) 0.0109(18)
C36 0.0596(19) 0.0477(18) 0.0341(15) 0.0025(13) -0.0031(13) 0.0014(15)
C37 0.095(3) 0.092(3) 0.072(3) 0.033(2) -0.012(3) 0.012(3)
C38 0.078(3) 0.127(4) 0.091(3) 0.062(3) -0.003(3) 0.002(3)
C39 0.076(3) 0.138(4) 0.074(3) 0.045(3) 0.002(2) 0.017(3)
C40 0.067(5) 0.071(5) 0.080(5) -0.001(4) 0.000(4) 0.010(4)

loop_
_atom_type_symbol
_atom_type_description
_atom_type_scat_dispersion_real
_atom_type_scat_dispersion_imag
_atom_type_scat_source
C C 0.0033 0.0016 'International Tables Vol C Tables 4.2.6.8 and 6.1.1.4'
H H 0.0000 0.0000 'International Tables Vol C Tables 4.2.6.8 and 6.1.1.4'
N N 0.0061 0.0033 'International Tables Vol C Tables 4.2.6.8 and 6.1.1.4'
Si Si 0.0817 0.0704 'International Tables Vol C Tables 4.2.6.8 and 6.1.1.4'
Mo Mo -1.6832 0.6857 'International Tables Vol C Tables 4.2.6.8 and 6.1.1.4'

loop_
_geom_angle_atom_site_label_1
_geom_angle_atom_site_label_2
_geom_angle_atom_site_label_3
_geom_angle
_geom_angle_site_symmetry_1
N1 Mo N2 116.17(8) .
N1 Mo C26 101.59(9) .
N2 Mo C26 142.22(8) .
N1 Mo C19 99.56(9) .
N2 Mo C19 86.63(8) .
C26 Mo C19 86.05(9) .
N1 Mo N3 113.86(8) .
N2 Mo N3 77.61(7) .
C26 Mo N3 88.66(8) .
C19 Mo N3 146.55(8) .
N2 Si1 C15 110.34(10) .
N2 Si1 C13 111.58(11) .
C15 Si1 C13 109.97(13) .
N2 Si1 C14 112.44(11) .
C15 Si1 C14 109.24(13) .
C13 Si1 C14 103.03(12) .
N3 Si2 C18 110.54(11) .
N3 Si2 C17 111.28(10) .
C18 Si2 C17 110.82(13) .
N3 Si2 C16 113.09(11) .
C18 Si2 C16 108.04(13) .
C17 Si2 C16 102.80(12) .
C1 N1 Mo 163.59(16) .
C7 N2 Si1 119.67(15) .
C7 N2 Mo 115.68(14) .
Si1 N2 Mo 123.65(10) .
C8 N3 Si2 121.48(15) .
C8 N3 Mo 115.56(14) .
Si2 N3 Mo 122.88(10) .
C19 N4 C20 173.4(3) .
C26 N5 C27 176.9(2) .
C6 C1 N1 119.6(2) .
C6 C1 C2 119.3(2) .
N1 C1 C2 121.1(2) .
C3 C2 C1 119.6(2) .
C4 C3 C2 120.4(3) .
C5 C4 C3 120.4(3) .
C4 C5 C6 120.6(3) .
C5 C6 C1 119.8(3) .
C12 C7 C8 119.8(2) .
C12 C7 N2 124.9(2) .
C8 C7 N2 115.27(19) .
C7 C8 C9 118.1(2) .
C7 C8 N3 115.32(19) .
C9 C8 N3 126.5(2) .
C10 C9 C8 121.4(2) .
C11 C10 C9 120.1(2) .
C10 C11 C12 119.4(2) .
C11 C12 C7 121.1(2) .
N4 C19 Mo 178.8(2) .
C21 C20 N4 117.8(2) .
C21 C20 C25 123.2(2) .
N4 C20 C25 118.9(2) .
C22 C21 C20 117.5(2) .
C22 C21 C33 121.0(3) .
C20 C21 C33 121.4(2) .
C23 C22 C21 120.7(3) .
C24 C23 C22 120.3(3) .
C23 C24 C25 122.0(3) .
C24 C25 C20 116.2(2) .
C24 C25 C34 122.3(2) .
C20 C25 C34 121.5(2) .
N5 C26 Mo 178.2(2) .
C32 C27 N5 119.0(2) .
C32 C27 C28 123.6(2) .
N5 C27 C28 117.3(2) .
C29 C28 C27 116.4(3) .
C29 C28 C35 122.4(3) .
C27 C28 C35 121.2(2) .
C30 C29 C28 121.3(3) .
C29 C30 C31 121.0(3) .
C30 C31 C32 121.0(3) .
C31 C32 C27 116.7(2) .
C31 C32 C36 121.4(3) .
C27 C32 C36 121.9(2) .
C40 C37 C38 117.5(6) .
C40 C37 C39 122.5(6) .
C38 C37 C39 119.8(4) .
C39 C38 C37 118.5(4) 2_796
C38 C39 C37 121.7(4) 2_796

loop_
_geom_bond_atom_site_label_1
_geom_bond_atom_site_label_2
_geom_bond_distance
_geom_bond_site_symmetry_2
Mo N1 1.7461(18) .
Mo N2 2.0637(19) .
Mo C26 2.085(3) .
Mo C19 2.088(3) .
Mo N3 2.0925(18) .
Si1 N2 1.7539(18) .
Si1 C15 1.869(2) .
Si1 C13 1.875(3) .
Si1 C14 1.876(3) .
Si2 N3 1.7526(19) .
Si2 C18 1.860(3) .
Si2 C17 1.871(2) .
Si2 C16 1.876(3) .
N1 C1 1.392(3) .
N2 C7 1.421(3) .
N3 C8 1.401(3) .
N4 C19 1.160(3) .
N4 C20 1.400(3) .
N5 C26 1.166(3) .
N5 C27 1.398(3) .
C1 C6 1.389(3) .
C1 C2 1.393(3) .
C2 C3 1.388(3) .
C3 C4 1.368(4) .
C4 C5 1.361(4) .
C5 C6 1.382(4) .
C7 C12 1.395(3) .
C7 C8 1.399(3) .
C8 C9 1.400(3) .
C9 C10 1.384(3) .
C10 C11 1.376(3) .
C11 C12 1.385(3) .
C20 C21 1.394(3) .
C20 C25 1.402(3) .
C21 C22 1.386(4) .
C21 C33 1.499(4) .
C22 C23 1.378(4) .
C23 C24 1.375(4) .
C24 C25 1.384(4) .
C25 C34 1.502(4) .
C27 C32 1.396(3) .
C27 C28 1.403(3) .
C28 C29 1.390(4) .
C28 C35 1.489(4) .
C29 C30 1.371(4) .
C30 C31 1.373(4) .
C31 C32 1.394(4) .
C32 C36 1.495(3) .
C37 C40 1.356(7) .
C37 C38 1.368(5) .
C37 C39 1.388(6) .
C38 C39 1.349(6) 2_796
C39 C38 1.349(6) 2_796
